data_7120210
loop_
_publ_author_name
'Enders, Dieter'
'Mahajan, Suruchi'
'Chauhan, Pankaj'
'Kaya, U\(gur'
'Deckers, Kristina'
'Rissanen, Kari'

_publ_section_title
;
 Enantioselective synthesis of pyrazolone \a-aminonitrile derivatives via
 an organocatalytic Strecker reaction
;
_journal_name_full 'Chem. Commun.'
_journal_paper_doi 10.1039/C7CC02874A
_journal_year 2017
_chemical_absolute_configuration ad
_chemical_formula_moiety 'C17 H13 Cl N4 O'
_chemical_formula_sum 'C17 H13 Cl N4 O'
_chemical_formula_weight 324.76
_space_group_crystal_system trigonal
_space_group_IT_number 146
_space_group_name_Hall 'R 3'
_space_group_name_H-M_alt 'R 3'
_symmetry_space_group_name_Hall 'R 3'
_symmetry_space_group_name_H-M 'R 3 :H'
_atom_sites_solution_hydrogens mixed
_atom_sites_solution_primary direct
_audit_creation_date 2017-04-04
_audit_creation_method
;
Olex2 1.2
(compiled 2017.03.28 svn.r3405 for OlexSys, GUI svn.r5335)
;
_audit_update_record
;
2017-04-04 deposited with the CCDC.
2017-05-31 downloaded from the CCDC.
;
_cell_angle_alpha 90
_cell_angle_beta 90
_cell_angle_gamma 120
_cell_formula_units_Z 9
_cell_length_a 19.5452(2)
_cell_length_b 19.5452(2)
_cell_length_c 10.90990(10)
_cell_measurement_reflns_used 15227
_cell_measurement_temperature 173.0(1)
_cell_measurement_theta_max 31.00
_cell_measurement_theta_min 0.40
_cell_volume 3609.37(6)
_computing_molecular_graphics 'Olex2 (Dolomanov et al., 2009)'
_computing_publication_material 'Olex2 (Dolomanov et al., 2009)'
_computing_structure_refinement 'ShelXL (Sheldrick, 2015)'
_computing_structure_solution 'ShelXT (Sheldrick, 2015)'
_diffrn_ambient_temperature 173.0(1)
_diffrn_measured_fraction_theta_full 0.995
_diffrn_measured_fraction_theta_max 0.993
_diffrn_measurement_device_type 'Bruker-Nonius Kappa-ApexII'
_diffrn_radiation_type MoK\a
_diffrn_radiation_wavelength 0.71073
_diffrn_reflns_av_R_equivalents 0.0357
_diffrn_reflns_av_unetI/netI 0.0224
_diffrn_reflns_Laue_measured_fraction_full 0.995
_diffrn_reflns_Laue_measured_fraction_max 0.993
_diffrn_reflns_limit_h_max 27
_diffrn_reflns_limit_h_min -27
_diffrn_reflns_limit_k_max 28
_diffrn_reflns_limit_k_min -28
_diffrn_reflns_limit_l_max 15
_diffrn_reflns_limit_l_min -15
_diffrn_reflns_number 37680
_diffrn_reflns_point_group_measured_fraction_full 0.994
_diffrn_reflns_point_group_measured_fraction_max 0.991
_diffrn_reflns_theta_full 26.000
_diffrn_reflns_theta_max 30.827
_diffrn_reflns_theta_min 2.221
_exptl_absorpt_coefficient_mu 0.247
_exptl_absorpt_correction_T_max 0.7461
_exptl_absorpt_correction_T_min 0.6814
_exptl_absorpt_correction_type multi-scan
_exptl_absorpt_process_details
;
SADABS-2012/1 (Bruker,2012) was used for absorption correction.
wR2(int) was 0.0752 before and 0.0700 after correction.
The Ratio of minimum to maximum transmission is 0.9133.
The \l/2 correction factor is 0.0015.
;
_exptl_crystal_colour colorless
_exptl_crystal_density_diffrn 1.345
_exptl_crystal_description Block
_exptl_crystal_F_000 1512
_exptl_crystal_size_max 0.25
_exptl_crystal_size_mid 0.20
_exptl_crystal_size_min 0.10
_refine_diff_density_max 0.165
_refine_diff_density_min -0.142
_refine_diff_density_rms 0.028
_refine_ls_abs_structure_details
;
 Flack x determined using 2164 quotients [(I+)-(I-)]/[(I+)+(I-)]
 (Parsons, Flack and Wagner, Acta Cryst. B69 (2013) 249-259).
;
_refine_ls_abs_structure_Flack 0.036(12)
_refine_ls_extinction_method none
_refine_ls_goodness_of_fit_ref 1.037
_refine_ls_hydrogen_treatment mixed
_refine_ls_matrix_type full
_refine_ls_number_parameters 213
_refine_ls_number_reflns 5000
_refine_ls_number_restraints 1
_refine_ls_restrained_S_all 1.037
_refine_ls_R_factor_all 0.0308
_refine_ls_R_factor_gt 0.0276
_refine_ls_shift/su_max 0.001
_refine_ls_shift/su_mean 0.000
_refine_ls_structure_factor_coef Fsqd
_refine_ls_weighting_details 'w=1/[\s^2^(Fo^2^)+(0.0338P)^2^+0.8729P] where P=(Fo^2^+2Fc^2^)/3'
_refine_ls_weighting_scheme calc
_refine_ls_wR_factor_gt 0.0671
_refine_ls_wR_factor_ref 0.0686
_reflns_Friedel_coverage 0.996
_reflns_Friedel_fraction_full 0.993
_reflns_Friedel_fraction_max 0.989
_reflns_number_gt 4676
_reflns_number_total 5000
_reflns_threshold_expression 'I > 2\s(I)'
_cod_data_source_file c7cc02874a2.cif
_cod_data_source_block 3g
_cod_original_cell_volume 3609.37(8)
_cod_database_code 7120210
_shelx_shelxl_version_number 2016/4
_shelx_space_group_comment
;
The symmetry employed for this shelxl refinement is uniquely defined
by the following loop, which should always be used as a source of
symmetry information in preference to the above space-group names.
They are only intended as comments.
;
_olex2_refinement_description
;
1. Fixed Uiso
 At 1.2 times of:
  All C(H) groups
 At 1.5 times of:
  All C(H,H,H) groups
2.a Aromatic/amide H refined with riding coordinates:
 C00B(H00B), C00D(H00D), C00G(H00G), C00H(H00H), C00I(H00I), C00J(H00J),
 C00K(H00K), C00L(H00L), C00M(H00M)
2.b Idealised Me refined as rotating group:
 C00N(H00A,H00C,H00E)
;
_olex2_submission_special_instructions 'No special instructions were received'

loop_
_space_group_symop_operation_xyz
'x, y, z'
'-y, x-y, z'
'-x+y, -x, z'
'x+2/3, y+1/3, z+1/3'
'-y+2/3, x-y+1/3, z+1/3'
'-x+y+2/3, -x+1/3, z+1/3'
'x+1/3, y+2/3, z+2/3'
'-y+1/3, x-y+2/3, z+2/3'
'-x+y+1/3, -x+2/3, z+2/3'

loop_
_atom_site_label
_atom_site_type_symbol
_atom_site_fract_x
_atom_site_fract_y
_atom_site_fract_z
_atom_site_U_iso_or_equiv
_atom_site_adp_type
_atom_site_occupancy
_atom_site_site_symmetry_order
_atom_site_calc_flag
_atom_site_refinement_flags_posn
Cl01 Cl 0.48094(3) 0.48650(2) 0.61148(5) 0.04829(12) Uani 1 1 d .
O002 O 0.84117(6) 0.83184(7) 0.62320(11) 0.0367(2) Uani 1 1 d .
N003 N 0.72015(7) 0.82638(7) 0.63926(12) 0.0307(2) Uani 1 1 d .
N004 N 0.69182(9) 0.88076(9) 0.63310(14) 0.0380(3) Uani 1 1 d .
N005 N 0.88691(9) 0.99413(8) 0.53547(13) 0.0401(3) Uani 1 1 d .
N006 N 0.89479(12) 1.01071(10) 0.84307(15) 0.0541(4) Uani 1 1 d .
C007 C 0.80032(8) 0.86197(8) 0.63047(13) 0.0305(3) Uani 1 1 d .
C008 C 0.66337(8) 0.74437(8) 0.63520(12) 0.0288(3) Uani 1 1 d .
C009 C 0.86589(9) 0.98628(9) 0.41129(14) 0.0332(3) Uani 1 1 d .
C00A C 0.83014(10) 0.95235(9) 0.63010(14) 0.0350(3) Uani 1 1 d .
C00B C 0.68677(9) 0.68802(10) 0.64548(16) 0.0364(3) Uani 1 1 d .
H00B H 0.739707 0.703485 0.657042 0.044 Uiso 1 1 calc R
C00C C 0.75119(11) 0.95065(10) 0.62660(17) 0.0401(3) Uani 1 1 d .
C00D C 0.63005(10) 0.60831(10) 0.63826(16) 0.0384(3) Uani 1 1 d .
H00D H 0.644926 0.570053 0.643920 0.046 Uiso 1 1 calc R
C00E C 0.86743(11) 0.98487(10) 0.75015(16) 0.0419(4) Uani 1 1 d .
C00F C 0.55153(9) 0.58625(9) 0.62265(14) 0.0350(3) Uani 1 1 d .
C00G C 0.79766(9) 0.92209(9) 0.36399(15) 0.0359(3) Uani 1 1 d .
H00G H 0.761508 0.883249 0.416302 0.043 Uiso 1 1 calc R
C00H C 0.83680(12) 0.97344(13) 0.15908(17) 0.0472(4) Uani 1 1 d .
H00H H 0.827008 0.969490 0.075217 0.057 Uiso 1 1 calc R
C00I C 0.52807(10) 0.64215(11) 0.61401(16) 0.0390(3) Uani 1 1 d .
H00I H 0.474944 0.626414 0.604210 0.047 Uiso 1 1 calc R
C00J C 0.90472(12) 1.03668(12) 0.20640(18) 0.0479(4) Uani 1 1 d .
H00J H 0.940991 1.075011 0.153579 0.058 Uiso 1 1 calc R
C00K C 0.58416(9) 0.72169(9) 0.62005(15) 0.0355(3) Uani 1 1 d .
H00K H 0.568954 0.759679 0.614003 0.043 Uiso 1 1 calc R
C00L C 0.91939(10) 1.04370(10) 0.33083(17) 0.0407(3) Uani 1 1 d .
H00L H 0.965075 1.086820 0.361208 0.049 Uiso 1 1 calc R
C00M C 0.78384(11) 0.91634(11) 0.23800(15) 0.0404(3) Uani 1 1 d .
H00M H 0.738313 0.873444 0.206759 0.048 Uiso 1 1 calc R
C00N C 0.74380(16) 1.02250(13) 0.6182(3) 0.0598(5) Uani 1 1 d .
H00A H 0.766300 1.049238 0.542353 0.090 Uiso 1 1 calc GR
H00C H 0.771326 1.057073 0.685517 0.090 Uiso 1 1 calc GR
H00E H 0.689009 1.007656 0.621347 0.090 Uiso 1 1 calc GR
H005 H 0.9269(15) 1.0410(15) 0.555(2) 0.052(6) Uiso 1 1 d .

loop_
_atom_site_aniso_label
_atom_site_aniso_U_11
_atom_site_aniso_U_22
_atom_site_aniso_U_33
_atom_site_aniso_U_23
_atom_site_aniso_U_13
_atom_site_aniso_U_12
Cl01 0.0418(2) 0.03337(19) 0.0549(2) -0.00525(17) 0.00230(19) 0.00775(17)
O002 0.0271(5) 0.0354(5) 0.0457(6) -0.0009(5) 0.0005(4) 0.0142(4)
N003 0.0284(6) 0.0284(5) 0.0361(6) 0.0015(5) 0.0026(5) 0.0146(5)
N004 0.0394(7) 0.0373(7) 0.0437(7) 0.0029(6) 0.0044(5) 0.0241(6)
N005 0.0355(7) 0.0326(6) 0.0339(6) 0.0016(5) -0.0028(5) 0.0033(5)
N006 0.0694(11) 0.0390(8) 0.0380(8) -0.0028(6) -0.0039(7) 0.0151(8)
C007 0.0285(6) 0.0294(6) 0.0296(6) -0.0007(5) 0.0003(5) 0.0116(5)
C008 0.0274(6) 0.0306(6) 0.0267(6) 0.0010(5) 0.0016(5) 0.0132(5)
C009 0.0315(7) 0.0332(7) 0.0339(7) 0.0015(5) 0.0001(5) 0.0154(6)
C00A 0.0374(7) 0.0283(7) 0.0329(7) -0.0009(5) -0.0004(6) 0.0117(6)
C00B 0.0298(7) 0.0334(7) 0.0461(8) 0.0018(6) -0.0011(6) 0.0158(6)
C00C 0.0481(9) 0.0349(8) 0.0403(8) 0.0013(6) 0.0037(7) 0.0231(7)
C00D 0.0368(8) 0.0317(7) 0.0457(9) 0.0019(6) 0.0000(6) 0.0164(6)
C00E 0.0501(9) 0.0291(7) 0.0371(8) 0.0000(6) 0.0010(7) 0.0128(6)
C00F 0.0322(7) 0.0319(7) 0.0319(7) -0.0007(5) 0.0027(5) 0.0093(6)
C00G 0.0291(7) 0.0394(8) 0.0337(7) -0.0005(6) 0.0006(5) 0.0130(6)
C00H 0.0530(10) 0.0611(11) 0.0327(7) 0.0008(7) 0.0016(7) 0.0323(9)
C00I 0.0283(7) 0.0411(8) 0.0433(9) -0.0020(6) -0.0001(6) 0.0141(6)
C00J 0.0470(9) 0.0508(10) 0.0419(9) 0.0130(7) 0.0085(7) 0.0214(8)
C00K 0.0293(7) 0.0375(8) 0.0399(8) -0.0001(6) 0.0009(6) 0.0167(6)
C00L 0.0367(8) 0.0367(8) 0.0435(8) 0.0077(6) 0.0016(6) 0.0145(6)
C00M 0.0372(8) 0.0484(9) 0.0348(8) -0.0060(6) -0.0028(6) 0.0209(7)
C00N 0.0705(14) 0.0400(10) 0.0782(15) 0.0035(9) 0.0053(11) 0.0346(10)

loop_
_atom_type_symbol
_atom_type_description
_atom_type_scat_dispersion_real
_atom_type_scat_dispersion_imag
_atom_type_scat_source
C C 0.0033 0.0016 'International Tables Vol C Tables 4.2.6.8 and 6.1.1.4'
H H 0.0000 0.0000 'International Tables Vol C Tables 4.2.6.8 and 6.1.1.4'
Cl Cl 0.1484 0.1585 'International Tables Vol C Tables 4.2.6.8 and 6.1.1.4'
N N 0.0061 0.0033 'International Tables Vol C Tables 4.2.6.8 and 6.1.1.4'
O O 0.0106 0.0060 'International Tables Vol C Tables 4.2.6.8 and 6.1.1.4'

loop_
_geom_angle_atom_site_label_1
_geom_angle_atom_site_label_2
_geom_angle_atom_site_label_3
_geom_angle
C007 N003 N004 113.10(12)
C007 N003 C008 128.53(12)
C008 N003 N004 117.63(12)
C00C N004 N003 108.43(13)
C009 N005 C00A 122.16(14)
C009 N005 H005 113.6(16)
C00A N005 H005 116.9(16)
O002 C007 N003 128.81(14)
O002 C007 C00A 126.02(13)
N003 C007 C00A 105.16(12)
C00B C008 N003 120.59(13)
C00K C008 N003 118.68(13)
C00K C008 C00B 120.73(14)
C00G C009 N005 123.51(14)
C00G C009 C00L 119.04(14)
C00L C009 N005 117.31(14)
N005 C00A C007 113.04(13)
N005 C00A C00C 118.68(14)
N005 C00A C00E 108.54(14)
C00C C00A C007 100.02(12)
C00E C00A C007 108.02(13)
C00E C00A C00C 107.88(14)
C008 C00B H00B 120.4
C00D C00B C008 119.22(14)
C00D C00B H00B 120.4
N004 C00C C00A 112.94(14)
N004 C00C C00N 123.28(19)
C00N C00C C00A 123.78(17)
C00B C00D H00D 120.2
C00F C00D C00B 119.70(15)
C00F C00D H00D 120.2
N006 C00E C00A 178.1(2)
C00D C00F Cl01 119.53(13)
C00D C00F C00I 121.14(15)
C00I C00F Cl01 119.32(13)
C009 C00G H00G 120.1
C00M C00G C009 119.78(15)
C00M C00G H00G 120.1
C00J C00H H00H 120.5
C00M C00H H00H 120.5
C00M C00H C00J 119.10(16)
C00F C00I H00I 120.2
C00F C00I C00K 119.62(15)
C00K C00I H00I 120.2
C00H C00J H00J 119.5
C00L C00J C00H 120.97(17)
C00L C00J H00J 119.5
C008 C00K H00K 120.2
C00I C00K C008 119.58(14)
C00I C00K H00K 120.2
C009 C00L H00L 119.9
C00J C00L C009 120.23(17)
C00J C00L H00L 119.9
C00G C00M H00M 119.6
C00H C00M C00G 120.88(16)
C00H C00M H00M 119.6
C00C C00N H00A 109.5
C00C C00N H00C 109.5
C00C C00N H00E 109.5
H00A C00N H00C 109.5
H00A C00N H00E 109.5
H00C C00N H00E 109.5

loop_
_geom_bond_atom_site_label_1
_geom_bond_atom_site_label_2
_geom_bond_distance
Cl01 C00F 1.7406(16)
O002 C007 1.2086(19)
N003 N004 1.4246(17)
N003 C007 1.3631(18)
N003 C008 1.4227(19)
N004 C00C 1.278(2)
N005 C009 1.402(2)
N005 C00A 1.434(2)
N005 H005 0.88(3)
N006 C00E 1.140(2)
C007 C00A 1.559(2)
C008 C00B 1.392(2)
C008 C00K 1.391(2)
C009 C00G 1.395(2)
C009 C00L 1.396(2)
C00A C00C 1.527(3)
C00A C00E 1.479(2)
C00B H00B 0.9300
C00B C00D 1.391(2)
C00C C00N 1.485(3)
C00D H00D 0.9300
C00D C00F 1.382(2)
C00F C00I 1.383(2)
C00G H00G 0.9300
C00G C00M 1.394(2)
C00H H00H 0.9300
C00H C00J 1.384(3)
C00H C00M 1.380(3)
C00I H00I 0.9300
C00I C00K 1.385(2)
C00J H00J 0.9300
C00J C00L 1.380(3)
C00K H00K 0.9300
C00L H00L 0.9300
C00M H00M 0.9300
C00N H00A 0.9600
C00N H00C 0.9600
C00N H00E 0.9600

loop_
_geom_torsion_atom_site_label_1
_geom_torsion_atom_site_label_2
_geom_torsion_atom_site_label_3
_geom_torsion_atom_site_label_4
_geom_torsion
Cl01 C00F C00I C00K -178.55(13)
O002 C007 C00A N005 46.6(2)
O002 C007 C00A C00C 173.81(15)
O002 C007 C00A C00E -73.5(2)
N003 N004 C00C C00A -1.12(19)
N003 N004 C00C C00N 179.65(18)
N003 C007 C00A N005 -132.79(14)
N003 C007 C00A C00C -5.57(15)
N003 C007 C00A C00E 107.10(15)
N003 C008 C00B C00D -178.49(14)
N003 C008 C00K C00I 179.04(14)
N004 N003 C007 O002 -173.74(15)
N004 N003 C007 C00A 5.61(16)
N004 N003 C008 C00B -177.55(14)
N004 N003 C008 C00K 2.82(19)
N005 C009 C00G C00M -175.75(16)
N005 C009 C00L C00J 175.76(17)
N005 C00A C00C N004 127.52(16)
N005 C00A C00C C00N -53.3(2)
C007 N003 N004 C00C -3.09(18)
C007 N003 C008 C00B 13.0(2)
C007 N003 C008 C00K -166.60(15)
C007 C00A C00C N004 4.17(18)
C007 C00A C00C C00N -176.60(18)
C008 N003 N004 C00C -174.11(14)
C008 N003 C007 O002 -3.9(3)
C008 N003 C007 C00A 175.43(13)
C008 C00B C00D C00F -0.8(3)
C009 N005 C00A C007 71.1(2)
C009 N005 C00A C00C -45.6(2)
C009 N005 C00A C00E -169.13(15)
C009 C00G C00M C00H 0.0(3)
C00A N005 C009 C00G -20.9(3)
C00A N005 C009 C00L 163.43(15)
C00B C008 C00K C00I -0.6(2)
C00B C00D C00F Cl01 179.09(13)
C00B C00D C00F C00I 0.0(2)
C00D C00F C00I C00K 0.6(2)
C00E C00A C00C N004 -108.61(17)
C00E C00A C00C C00N 70.6(2)
C00F C00I C00K C008 -0.3(2)
C00G C009 C00L C00J -0.1(3)
C00H C00J C00L C009 0.6(3)
C00J C00H C00M C00G 0.6(3)
C00K C008 C00B C00D 1.1(2)
C00L C009 C00G C00M -0.2(2)
C00M C00H C00J C00L -0.8(3)
